data_7035349
loop_
_publ_author_name
'Bulut, A.'
'Zorlu, Y.'
'Topkaya, R.'
'Akta\,s, B'
'Do\(gan, S'
'Kurt, H.'
'Y\"ucesan, G'

_publ_section_title
;
 Macrocyclic Cu(ii)-organophosphonate building block with room temperature
 magnetic ordering.
;
_journal_issue 28
_journal_name_full 'Dalton transactions (Cambridge, England : 2003)'
_journal_page_first 12526
_journal_page_last 12529
_journal_paper_doi 10.1039/c5dt01596k
_journal_volume 44
_journal_year 2015
_chemical_formula_moiety 'C52 H92 Cu2 N4 O24 P8'
_chemical_formula_sum 'C52 H92 Cu2 N4 O24 P8'
_chemical_formula_weight 1532.13
_chemical_name_common 'Cu complex'
_space_group_crystal_system triclinic
_space_group_IT_number 2
_space_group_name_Hall '-P 1'
_space_group_name_H-M_alt 'P -1'
_symmetry_space_group_name_Hall '-P 1'
_symmetry_space_group_name_H-M 'P -1'
_atom_sites_solution_hydrogens mixed
_audit_update_record
;
2015-03-02 deposited with the CCDC.
2015-06-05 downloaded from the CCDC.
;
_cell_angle_alpha 77.345(4)
_cell_angle_beta 78.084(4)
_cell_angle_gamma 69.959(4)
_cell_formula_units_Z 1
_cell_length_a 9.0492(5)
_cell_length_b 9.6655(5)
_cell_length_c 21.3503(11)
_cell_measurement_reflns_used 9952
_cell_measurement_temperature 299.(2)
_cell_measurement_theta_max 27.5590
_cell_measurement_theta_min 2.2727
_cell_volume 1694.03(16)
_computing_cell_refinement 'APEX2 v2014.11-0 (Bruker AXS)'
_computing_data_collection 'Bruker Instrument Service v2013.12.0.0 (Bruker AXS)'
_computing_data_reduction 'SAINT V8.34A (Bruker AXS)'
_computing_molecular_graphics 'MERCURY (Macrae et al., 2006)'
_computing_publication_material 'PLATON V1.16 (Spek, 2009), SHELXTL V6.14 (Bruker AXS)'
_computing_structure_refinement 'SHELXL-2014/7 (Sheldrick, 2014)'
_computing_structure_solution 'SHELXS-2013 (Sheldrick, 2013)'
_diffrn_ambient_temperature 299.(2)
_diffrn_detector_area_resol_mean 8.3333
_diffrn_measured_fraction_theta_full 0.985
_diffrn_measured_fraction_theta_max 0.985
_diffrn_measurement_device_type 'Bruker APEX II QUAZAR three-circle diffractometer'
_diffrn_measurement_method '\f and \w scans'
_diffrn_radiation_monochromator 'multilayer QUAZAR mirrors'
_diffrn_radiation_type MoK\a
_diffrn_radiation_wavelength 0.71073
_diffrn_reflns_av_R_equivalents 0.0681
_diffrn_reflns_av_unetI/netI 0.0448
_diffrn_reflns_limit_h_max 10
_diffrn_reflns_limit_h_min -10
_diffrn_reflns_limit_k_max 11
_diffrn_reflns_limit_k_min -11
_diffrn_reflns_limit_l_max 25
_diffrn_reflns_limit_l_min 0
_diffrn_reflns_number 6272
_diffrn_reflns_theta_full 25.25
_diffrn_reflns_theta_max 25.25
_diffrn_reflns_theta_min 2.95
_diffrn_source 'microfocus sealed tube'
_diffrn_source_type ImuS
_exptl_absorpt_coefficient_mu 0.895
_exptl_absorpt_correction_T_max 0.93
_exptl_absorpt_correction_T_min 0.76
_exptl_absorpt_correction_type multi-scan
_exptl_absorpt_process_details 'TWINABS V2012/1 (Bruker AXS)'
_exptl_crystal_colour blue
_exptl_crystal_density_diffrn 1.502
_exptl_crystal_density_method 'not measured'
_exptl_crystal_description plate
_exptl_crystal_F_000 802
_exptl_crystal_size_max 0.350
_exptl_crystal_size_mid 0.209
_exptl_crystal_size_min 0.082
_refine_diff_density_max 0.353
_refine_diff_density_min -0.310
_refine_ls_extinction_method none
_refine_ls_goodness_of_fit_ref 1.097
_refine_ls_hydrogen_treatment mixed
_refine_ls_matrix_type full
_refine_ls_number_parameters 425
_refine_ls_number_reflns 6272
_refine_ls_number_restraints 6
_refine_ls_restrained_S_all 1.097
_refine_ls_R_factor_all 0.0493
_refine_ls_R_factor_gt 0.0441
_refine_ls_shift/su_max 0.001
_refine_ls_shift/su_mean 0.000
_refine_ls_structure_factor_coef Fsqd
_refine_ls_weighting_details 'w=1/[\s^2^(Fo^2^)+(0.0202P)^2^+4.5983P] where P=(Fo^2^+2Fc^2^)/3'
_refine_ls_weighting_scheme calc
_refine_ls_wR_factor_gt 0.1031
_refine_ls_wR_factor_ref 0.1056
_reflns_number_gt 5876
_reflns_number_total 6272
_reflns_threshold_expression 'I > 2\s(I)'
_cod_data_source_file c5dt01596k2.cif
_cod_data_source_block I
_cod_depositor_comments 'Adding full bibliography for 7035349--7035350.cif.'
_cod_database_code 7035349

loop_
_space_group_symop_operation_xyz
'x, y, z'
'-x, -y, -z'

loop_
_atom_site_type_symbol
_atom_site_label
_atom_site_fract_x
_atom_site_fract_y
_atom_site_fract_z
_atom_site_U_iso_or_equiv
_atom_site_adp_type
_atom_site_calc_flag
_atom_site_refinement_flags_adp
_atom_site_refinement_flags_posn
_atom_site_occupancy
C C1 0.7693(7) 0.7533(7) 0.5650(3) 0.0418(15) Uani d . . 1
H H1 0.8186 0.7127 0.602 0.05 Uiso calc U R 1
C C2 0.8260(9) 0.8525(8) 0.5176(4) 0.060(2) Uani d . . 1
H H2 0.9093 0.8823 0.523 0.072 Uiso calc U R 1
C C3 0.7561(10) 0.9060(8) 0.4621(4) 0.069(3) Uani d . . 1
H H3 0.7945 0.971 0.4292 0.083 Uiso calc U R 1
C C4 0.6319(9) 0.8656(8) 0.4545(3) 0.058(2) Uani d . . 1
H H4 0.5851 0.9017 0.4169 0.069 Uiso calc U R 1
C C5 0.5765(7) 0.7686(6) 0.5049(3) 0.0378(14) Uani d . . 1
C C6 0.4401(7) 0.7208(6) 0.5039(2) 0.0357(14) Uani d . . 1
C C7 0.3540(9) 0.7585(8) 0.4525(3) 0.0538(19) Uani d . . 1
H H7 0.3797 0.8206 0.4149 0.065 Uiso calc U R 1
C C8 0.2304(9) 0.7029(9) 0.4579(4) 0.063(2) Uani d . . 1
H H8 0.1718 0.727 0.4238 0.076 Uiso calc U R 1
C C9 0.1936(8) 0.6121(8) 0.5134(4) 0.0527(18) Uani d . . 1
H H9 0.1116 0.5722 0.5171 0.063 Uiso calc U R 1
C C10 0.2794(7) 0.5807(7) 0.5635(3) 0.0428(15) Uani d . . 1
H H10 0.2519 0.5218 0.6018 0.051 Uiso calc U R 1
C C11 0.3241(7) 0.3904(6) 0.7948(2) 0.0340(12) Uani d . . 1
H H11A 0.3931 0.4407 0.8026 0.041 Uiso calc U R 1
H H11B 0.2208 0.464 0.7901 0.041 Uiso calc U R 1
C C12 0.3063(8) 0.2724(7) 0.8527(3) 0.0455(16) Uani d . . 1
H H12A 0.2413 0.2191 0.844 0.055 Uiso calc U R 1
H H12B 0.4103 0.2012 0.8584 0.055 Uiso calc U R 1
C C13 0.2324(8) 0.3335(8) 0.9151(3) 0.0453(15) Uani d . . 1
H H13A 0.1265 0.4013 0.9101 0.054 Uiso calc U R 1
H H13B 0.2948 0.3905 0.9229 0.054 Uiso calc U R 1
C C14 0.2213(9) 0.2145(9) 0.9736(3) 0.0509(17) Uani d . . 1
H H14A 0.1551 0.1602 0.9667 0.061 Uiso calc U R 1
H H14B 0.3266 0.1443 0.9776 0.061 Uiso calc U R 1
C C15 0.1535(9) 0.2762(8) 1.0361(3) 0.0509(17) Uani d . . 1
H H15A 0.2199 0.33 1.0432 0.061 Uiso calc U R 1
H H15B 0.0484 0.3467 1.0321 0.061 Uiso calc U R 1
C C16 0.1419(8) 0.1577(7) 1.0940(3) 0.0455(15) Uani d . . 1
H H16A 0.2461 0.0845 1.0967 0.055 Uiso calc U R 1
H H16B 0.0713 0.1072 1.0878 0.055 Uiso calc U R 1
C C17 0.0812(7) 0.2177(7) 1.1578(3) 0.0380(14) Uani d . . 1
H H17A -0.0229 0.2912 1.1554 0.046 Uiso calc U R 1
H H17B 0.1522 0.267 1.1646 0.046 Uiso calc U R 1
C C18 0.0697(7) 0.0941(6) 1.2154(3) 0.0338(13) Uani d . . 1
H H18A 0.1664 0.0104 1.2118 0.041 Uiso calc U R 1
H H18B -0.018 0.0602 1.2132 0.041 Uiso calc U R 1
C C19 0.8804(6) 0.3835(7) 0.7799(3) 0.0349(13) Uani d . . 1
H H19A 0.9817 0.3103 0.7883 0.042 Uiso calc U R 1
H H19B 0.8873 0.4808 0.7813 0.042 Uiso calc U R 1
C C20 0.7524(7) 0.3514(7) 0.8341(3) 0.0372(13) Uani d . . 1
H H20A 0.6546 0.4335 0.8302 0.045 Uiso calc U R 1
H H20B 0.733 0.2622 0.8289 0.045 Uiso calc U R 1
C C21 0.7947(8) 0.3296(9) 0.9016(3) 0.0475(16) Uani d . . 1
H H21A 0.8136 0.4191 0.9068 0.057 Uiso calc U R 1
H H21B 0.8931 0.2481 0.9053 0.057 Uiso calc U R 1
C C22 0.6679(8) 0.2961(8) 0.9568(3) 0.0481(16) Uani d . . 1
H H22A 0.5695 0.3779 0.9539 0.058 Uiso calc U R 1
H H22B 0.6482 0.2067 0.9519 0.058 Uiso calc U R 1
C C23 0.7163(9) 0.2737(9) 1.0235(3) 0.0534(18) Uani d . . 1
H H23A 0.7392 0.362 1.0276 0.064 Uiso calc U R 1
H H23B 0.8135 0.1904 1.0265 0.064 Uiso calc U R 1
C C24 0.5909(8) 0.2441(9) 1.0799(3) 0.0489(17) Uani d . . 1
H H24A 0.4949 0.3289 1.0778 0.059 Uiso calc U R 1
H H24B 0.5653 0.1577 1.075 0.059 Uiso calc U R 1
C C25 0.6422(7) 0.2167(8) 1.1462(3) 0.0443(15) Uani d . . 1
H H25A 0.6682 0.3027 1.1511 0.053 Uiso calc U R 1
H H25B 0.7376 0.1312 1.1485 0.053 Uiso calc U R 1
C C26 0.5151(7) 0.1884(7) 1.2017(3) 0.0357(13) Uani d . . 1
H H26A 0.4808 0.1099 1.1937 0.043 Uiso calc U R 1
H H26B 0.4241 0.2781 1.2016 0.043 Uiso calc U R 1
Cu Cu1 0.54564(7) 0.58093(7) 0.62700(3) 0.02157(15) Uani d . . 1
N N1 0.6464(5) 0.7143(5) 0.5594(2) 0.0292(10) Uani d . . 1
N N2 0.4023(5) 0.6328(5) 0.5588(2) 0.0299(10) Uani d . . 1
O O1 0.7265(4) -0.0008(4) 1.2787(2) 0.0331(9) Uani d . D 1
O O2 0.4428(4) 0.0857(4) 1.32736(17) 0.0283(8) Uani d . D 1
O O3 0.6122(4) 0.2580(4) 1.30054(19) 0.0319(8) Uani d . . 1
O O4 0.4499(4) 0.4309(4) 0.66904(18) 0.0303(8) Uani d . . 1
O O5 0.2831(4) 0.2595(4) 0.70471(19) 0.0298(8) Uani d . . 1
O O6 0.5536(4) 0.1811(4) 0.7358(2) 0.0359(9) Uani d . D 1
O O7 1.0070(4) 0.3951(5) 0.65438(18) 0.0357(9) Uani d . D 1
O O8 0.7166(4) 0.5156(4) 0.67908(18) 0.0319(9) Uani d . . 1
O O9 0.8281(4) 0.2339(4) 0.69802(19) 0.0316(8) Uani d . . 1
O O10 -0.1153(4) 0.2775(4) 1.3009(2) 0.0376(10) Uani d . D 1
O O11 0.1706(5) 0.2042(5) 1.2983(2) 0.0420(9) Uani d . . 1
O O12 0.0237(5) 0.0144(4) 1.34380(19) 0.0381(10) Uani d . D 1
P P1 0.85046(15) 0.38115(15) 0.69982(6) 0.0231(3) Uani d . . 1
P P2 0.40360(15) 0.31735(14) 0.72114(6) 0.0216(3) Uani d . . 1
P P3 0.04123(15) 0.14955(15) 1.29221(6) 0.0249(3) Uani d . . 1
P P4 0.57512(14) 0.13637(14) 1.28053(6) 0.0211(3) Uani d . . 1
H H1O -0.197(4) 0.258(6) 1.301(3) 0.032 Uiso d U D 1
H H2O 0.349(3) 0.122(6) 1.319(3) 0.032 Uiso d U D 1
H H3O 0.711(7) -0.083(4) 1.285(3) 0.032 Uiso d U D 1
H H4O 0.059(7) -0.070(3) 1.333(3) 0.032 Uiso d U D 1
H H5O 0.639(4) 0.196(6) 0.720(3) 0.032 Uiso d U D 1
H H6O 1.093(4) 0.345(5) 0.668(3) 0.032 Uiso d U D 1

loop_
_atom_site_aniso_label
_atom_site_aniso_U_11
_atom_site_aniso_U_22
_atom_site_aniso_U_33
_atom_site_aniso_U_12
_atom_site_aniso_U_13
_atom_site_aniso_U_23
C1 0.034(3) 0.036(3) 0.052(4) -0.013(3) 0.012(3) -0.013(3)
C2 0.050(4) 0.040(4) 0.082(6) -0.021(3) 0.023(4) -0.012(4)
C3 0.070(5) 0.040(4) 0.067(5) -0.013(4) 0.034(4) 0.010(4)
C4 0.064(5) 0.046(4) 0.036(4) -0.007(4) 0.018(3) 0.008(3)
C5 0.049(3) 0.024(3) 0.021(3) 0.003(3) 0.010(2) 0.000(2)
C6 0.048(4) 0.029(3) 0.015(3) 0.007(3) -0.004(2) -0.006(2)
C7 0.068(5) 0.049(4) 0.027(3) 0.009(4) -0.015(3) -0.007(3)
C8 0.061(5) 0.072(5) 0.049(5) 0.019(4) -0.037(4) -0.033(4)
C9 0.045(4) 0.052(4) 0.063(5) 0.004(3) -0.028(3) -0.025(4)
C10 0.034(3) 0.049(4) 0.045(4) -0.002(3) -0.019(3) -0.014(3)
C11 0.037(3) 0.034(3) 0.028(3) -0.008(3) -0.002(2) -0.005(2)
C12 0.057(4) 0.050(4) 0.022(3) -0.014(3) -0.003(3) 0.002(3)
C13 0.055(4) 0.056(4) 0.021(3) -0.015(3) -0.002(3) -0.004(3)
C14 0.055(4) 0.066(5) 0.029(3) -0.020(4) -0.002(3) -0.002(3)
C15 0.063(4) 0.059(4) 0.027(3) -0.019(4) -0.008(3) 0.003(3)
C16 0.055(4) 0.048(4) 0.028(3) -0.014(3) -0.001(3) -0.003(3)
C17 0.043(3) 0.040(3) 0.024(3) -0.010(3) -0.001(2) 0.001(2)
C18 0.036(3) 0.033(3) 0.030(3) -0.010(3) -0.003(2) -0.005(2)
C19 0.028(3) 0.053(4) 0.023(3) -0.012(3) -0.006(2) -0.005(3)
C20 0.039(3) 0.048(4) 0.025(3) -0.016(3) -0.002(2) -0.007(3)
C21 0.046(4) 0.069(5) 0.028(3) -0.018(3) -0.006(3) -0.006(3)
C22 0.050(4) 0.070(5) 0.027(3) -0.026(3) -0.001(3) -0.006(3)
C23 0.055(4) 0.083(5) 0.026(3) -0.033(4) 0.000(3) -0.005(3)
C24 0.056(4) 0.074(5) 0.023(3) -0.031(4) -0.006(3) -0.005(3)
C25 0.043(4) 0.065(4) 0.028(3) -0.022(3) -0.005(3) -0.005(3)
C26 0.031(3) 0.044(3) 0.032(3) -0.014(3) -0.006(2) -0.001(3)
Cu1 0.0223(3) 0.0223(3) 0.0187(3) -0.0075(2) -0.0043(3) 0.0018(3)
N1 0.038(3) 0.022(2) 0.022(2) -0.010(2) 0.0087(19) -0.0061(18)
N2 0.033(3) 0.029(2) 0.026(2) -0.003(2) -0.0153(19) -0.0032(19)
O1 0.0222(18) 0.0198(18) 0.056(3) -0.0075(15) -0.0011(17) -0.0066(18)
O2 0.0201(18) 0.038(2) 0.0251(19) -0.0098(16) -0.0031(15) -0.0009(16)
O3 0.0221(18) 0.0288(19) 0.046(2) -0.0068(15) -0.0016(17) -0.0140(17)
O4 0.033(2) 0.0276(19) 0.031(2) -0.0141(16) -0.0057(16) 0.0037(16)
O5 0.0253(19) 0.0228(18) 0.042(2) -0.0086(15) -0.0110(17) 0.0003(16)
O6 0.024(2) 0.0263(19) 0.055(3) -0.0075(16) -0.0088(18) 0.0009(18)
O7 0.025(2) 0.049(2) 0.029(2) -0.0116(18) -0.0041(16) 0.0039(18)
O8 0.028(2) 0.0283(19) 0.042(2) -0.0065(16) -0.0162(17) -0.0029(17)
O9 0.0254(19) 0.0277(19) 0.037(2) -0.0036(15) -0.0040(16) -0.0033(16)
O10 0.023(2) 0.030(2) 0.062(3) -0.0047(17) -0.0088(19) -0.0156(19)
O11 0.0252(19) 0.052(2) 0.051(2) -0.0136(17) -0.0110(19) -0.005(2)
O12 0.045(2) 0.027(2) 0.032(2) -0.0059(19) 0.0033(18) -0.0016(17)
P1 0.0195(6) 0.0263(7) 0.0224(7) -0.0069(5) -0.0062(5) 0.0007(5)
P2 0.0206(6) 0.0191(6) 0.0249(7) -0.0072(5) -0.0050(5) 0.0001(5)
P3 0.0180(6) 0.0282(7) 0.0268(7) -0.0057(5) -0.0023(5) -0.0038(5)
P4 0.0177(6) 0.0217(6) 0.0237(7) -0.0066(5) -0.0018(5) -0.0038(5)

loop_
_atom_type_symbol
_atom_type_description
_atom_type_scat_dispersion_real
_atom_type_scat_dispersion_imag
_atom_type_scat_source
C C 0.0033 0.0016 'International Tables Vol C Tables 4.2.6.8 and 6.1.1.4'
H H 0.0000 0.0000 'International Tables Vol C Tables 4.2.6.8 and 6.1.1.4'
Cu Cu 0.3201 1.2651 'International Tables Vol C Tables 4.2.6.8 and 6.1.1.4'
O O 0.0106 0.0060 'International Tables Vol C Tables 4.2.6.8 and 6.1.1.4'
P P 0.1023 0.0942 'International Tables Vol C Tables 4.2.6.8 and 6.1.1.4'
N N 0.0061 0.0033 'International Tables Vol C Tables 4.2.6.8 and 6.1.1.4'

loop_
_geom_angle_atom_site_label_1
_geom_angle_atom_site_label_2
_geom_angle_atom_site_label_3
_geom_angle_site_symmetry_3
_geom_angle
N1 C1 C2 . 121.8(7)
N1 C1 H1 . 119.1
C2 C1 H1 . 119.1
C3 C2 C1 . 118.2(7)
C3 C2 H2 . 120.9
C1 C2 H2 . 120.9
C4 C3 C2 . 121.1(6)
C4 C3 H3 . 119.4
C2 C3 H3 . 119.4
C3 C4 C5 . 118.1(7)
C3 C4 H4 . 120.9
C5 C4 H4 . 120.9
N1 C5 C4 . 120.9(7)
N1 C5 C6 . 115.6(4)
C4 C5 C6 . 123.5(6)
N2 C6 C7 . 120.9(6)
N2 C6 C5 . 113.7(5)
C7 C6 C5 . 125.5(6)
C8 C7 C6 . 119.1(7)
C8 C7 H7 . 120.5
C6 C7 H7 . 120.5
C9 C8 C7 . 119.9(6)
C9 C8 H8 . 120.0
C7 C8 H8 . 120.0
C8 C9 C10 . 119.0(7)
C8 C9 H9 . 120.5
C10 C9 H9 . 120.5
N2 C10 C9 . 121.9(7)
N2 C10 H10 . 119.1
C9 C10 H10 . 119.1
C12 C11 P2 . 113.3(4)
C12 C11 H11A . 108.9
P2 C11 H11A . 108.9
C12 C11 H11B . 108.9
P2 C11 H11B . 108.9
H11A C11 H11B . 107.7
C13 C12 C11 . 113.9(5)
C13 C12 H12A . 108.8
C11 C12 H12A . 108.8
C13 C12 H12B . 108.8
C11 C12 H12B . 108.8
H12A C12 H12B . 107.7
C12 C13 C14 . 113.8(6)
C12 C13 H13A . 108.8
C14 C13 H13A . 108.8
C12 C13 H13B . 108.8
C14 C13 H13B . 108.8
H13A C13 H13B . 107.7
C15 C14 C13 . 113.4(6)
C15 C14 H14A . 108.9
C13 C14 H14A . 108.9
C15 C14 H14B . 108.9
C13 C14 H14B . 108.9
H14A C14 H14B . 107.7
C16 C15 C14 . 113.2(6)
C16 C15 H15A . 108.9
C14 C15 H15A . 108.9
C16 C15 H15B . 108.9
C14 C15 H15B . 108.9
H15A C15 H15B . 107.8
C15 C16 C17 . 113.7(6)
C15 C16 H16A . 108.8
C17 C16 H16A . 108.8
C15 C16 H16B . 108.8
C17 C16 H16B . 108.8
H16A C16 H16B . 107.7
C16 C17 C18 . 112.1(5)
C16 C17 H17A . 109.2
C18 C17 H17A . 109.2
C16 C17 H17B . 109.2
C18 C17 H17B . 109.2
H17A C17 H17B . 107.9
C17 C18 P3 . 114.0(4)
C17 C18 H18A . 108.8
P3 C18 H18A . 108.8
C17 C18 H18B . 108.8
P3 C18 H18B . 108.8
H18A C18 H18B . 107.6
C20 C19 P1 . 115.3(4)
C20 C19 H19A . 108.4
P1 C19 H19A . 108.4
C20 C19 H19B . 108.4
P1 C19 H19B . 108.4
H19A C19 H19B . 107.5
C21 C20 C19 . 113.7(5)
C21 C20 H20A . 108.8
C19 C20 H20A . 108.8
C21 C20 H20B . 108.8
C19 C20 H20B . 108.8
H20A C20 H20B . 107.7
C20 C21 C22 . 114.5(5)
C20 C21 H21A . 108.6
C22 C21 H21A . 108.6
C20 C21 H21B . 108.6
C22 C21 H21B . 108.6
H21A C21 H21B . 107.6
C23 C22 C21 . 112.5(5)
C23 C22 H22A . 109.1
C21 C22 H22A . 109.1
C23 C22 H22B . 109.1
C21 C22 H22B . 109.1
H22A C22 H22B . 107.8
C22 C23 C24 . 114.1(5)
C22 C23 H23A . 108.7
C24 C23 H23A . 108.7
C22 C23 H23B . 108.7
C24 C23 H23B . 108.7
H23A C23 H23B . 107.6
C25 C24 C23 . 113.8(5)
C25 C24 H24A . 108.8
C23 C24 H24A . 108.8
C25 C24 H24B . 108.8
C23 C24 H24B . 108.8
H24A C24 H24B . 107.7
C24 C25 C26 . 113.0(5)
C24 C25 H25A . 109.0
C26 C25 H25A . 109.0
C24 C25 H25B . 109.0
C26 C25 H25B . 109.0
H25A C25 H25B . 107.8
C25 C26 P4 . 115.2(4)
C25 C26 H26A . 108.5
P4 C26 H26A . 108.5
C25 C26 H26B . 108.5
P4 C26 H26B . 108.5
H26A C26 H26B . 107.5
O4 Cu1 O8 . 96.18(15)
O4 Cu1 N1 . 162.86(17)
O8 Cu1 N1 . 93.85(18)
O4 Cu1 N2 . 87.50(17)
O8 Cu1 N2 . 168.63(18)
N1 Cu1 N2 . 80.16(19)
O4 Cu1 O3 2_667 91.43(15)
O8 Cu1 O3 2_667 90.08(15)
N1 Cu1 O3 2_667 102.45(15)
N2 Cu1 O3 2_667 100.60(16)
C1 N1 C5 . 119.8(5)
C1 N1 Cu1 . 125.4(4)
C5 N1 Cu1 . 114.8(4)
C6 N2 C10 . 119.2(5)
C6 N2 Cu1 . 115.8(4)
C10 N2 Cu1 . 124.9(4)
P4 O1 H3O . 116.(4)
P4 O2 H2O . 119.(4)
P4 O3 Cu1 2_667 127.8(2)
P2 O4 Cu1 . 159.0(2)
P2 O6 H5O . 115.(4)
P1 O7 H6O . 117.(4)
P1 O8 Cu1 . 141.7(2)
P3 O10 H1O . 116.(4)
P3 O12 H4O . 118.(4)
O8 P1 O9 . 114.2(2)
O8 P1 O7 . 107.6(2)
O9 P1 O7 . 109.9(2)
O8 P1 C19 . 109.9(3)
O9 P1 C19 . 109.2(3)
O7 P1 C19 . 105.6(2)
O4 P2 O5 . 113.6(2)
O4 P2 O6 . 110.0(2)
O5 P2 O6 . 107.9(2)
O4 P2 C11 . 110.8(3)
O5 P2 C11 . 108.1(3)
O6 P2 C11 . 106.1(3)
O11 P3 O10 . 107.3(2)
O11 P3 O12 . 114.1(2)
O10 P3 O12 . 107.2(2)
O11 P3 C18 . 111.4(3)
O10 P3 C18 . 110.1(3)
O12 P3 C18 . 106.5(2)
O3 P4 O2 . 113.5(2)
O3 P4 O1 . 108.5(2)
O2 P4 O1 . 107.3(2)
O3 P4 C26 . 112.5(3)
O2 P4 C26 . 106.9(2)
O1 P4 C26 . 107.9(3)

loop_
_geom_bond_atom_site_label_1
_geom_bond_atom_site_label_2
_geom_bond_site_symmetry_2
_geom_bond_distance
C1 N1 . 1.325(7)
C1 C2 . 1.381(9)
C1 H1 . 0.93
C2 C3 . 1.374(12)
C2 H2 . 0.93
C3 C4 . 1.359(12)
C3 H3 . 0.93
C4 C5 . 1.394(8)
C4 H4 . 0.93
C5 N1 . 1.356(7)
C5 C6 . 1.464(9)
C6 N2 . 1.347(7)
C6 C7 . 1.388(8)
C7 C8 . 1.373(11)
C7 H7 . 0.93
C8 C9 . 1.366(11)
C8 H8 . 0.93
C9 C10 . 1.371(8)
C9 H9 . 0.93
C10 N2 . 1.348(8)
C10 H10 . 0.93
C11 C12 . 1.511(8)
C11 P2 . 1.777(6)
C11 H11A . 0.97
C11 H11B . 0.97
C12 C13 . 1.508(8)
C12 H12A . 0.97
C12 H12B . 0.97
C13 C14 . 1.514(9)
C13 H13A . 0.97
C13 H13B . 0.97
C14 C15 . 1.507(9)
C14 H14A . 0.97
C14 H14B . 0.97
C15 C16 . 1.503(8)
C15 H15A . 0.97
C15 H15B . 0.97
C16 C17 . 1.520(8)
C16 H16A . 0.97
C16 H16B . 0.97
C17 C18 . 1.529(7)
C17 H17A . 0.97
C17 H17B . 0.97
C18 P3 . 1.777(6)
C18 H18A . 0.97
C18 H18B . 0.97
C19 C20 . 1.521(7)
C19 P1 . 1.792(5)
C19 H19A . 0.97
C19 H19B . 0.97
C20 C21 . 1.519(8)
C20 H20A . 0.97
C20 H20B . 0.97
C21 C22 . 1.530(8)
C21 H21A . 0.97
C21 H21B . 0.97
C22 C23 . 1.523(8)
C22 H22A . 0.97
C22 H22B . 0.97
C23 C24 . 1.526(8)
C23 H23A . 0.97
C23 H23B . 0.97
C24 C25 . 1.520(8)
C24 H24A . 0.97
C24 H24B . 0.97
C25 C26 . 1.521(8)
C25 H25A . 0.97
C25 H25B . 0.97
C26 P4 . 1.788(6)
C26 H26A . 0.97
C26 H26B . 0.97
Cu1 O4 . 1.905(3)
Cu1 O8 . 1.939(3)
Cu1 N1 . 2.006(4)
Cu1 N2 . 2.017(4)
Cu1 O3 2_667 2.340(4)
O1 P4 . 1.547(4)
O1 H3O . 0.83(2)
O2 P4 . 1.538(4)
O2 H2O . 0.84(2)
O3 P4 . 1.492(4)
O3 Cu1 2_667 2.340(4)
O4 P2 . 1.485(4)
O5 P2 . 1.512(3)
O6 P2 . 1.564(4)
O6 H5O . 0.83(2)
O7 P1 . 1.572(4)
O7 H6O . 0.84(2)
O8 P1 . 1.498(4)
O9 P1 . 1.514(4)
O10 P3 . 1.537(4)
O10 H1O . 0.82(2)
O11 P3 . 1.478(4)
O12 P3 . 1.544(4)
O12 H4O . 0.84(2)

loop_
_geom_hbond_atom_site_label_D
_geom_hbond_atom_site_label_H
_geom_hbond_atom_site_label_A
_geom_hbond_site_symmetry_A
_geom_hbond_distance_DH
_geom_hbond_distance_HA
_geom_hbond_distance_DA
_geom_hbond_angle_DHA
C1 H1 O8 . 0.93 2.53 3.042(7) 115.0
C1 H1 O11 2_667 0.93 2.46 3.211(8) 137.3
C4 H4 O2 1_564 0.93 2.54 3.423(8) 159.7
C10 H10 O4 . 0.93 2.34 2.834(7) 113.0
C18 H18B O1 1_455 0.97 2.62 3.463(7) 144.9
O10 H1O O3 1_455 0.82(2) 1.73(2) 2.539(5) 168.(6)
O2 H2O O11 . 0.84(2) 1.64(2) 2.480(5) 175.(6)
O1 H3O O5 2_657 0.83(2) 1.66(2) 2.477(5) 170.(6)
O12 H4O O9 2_657 0.84(2) 1.75(2) 2.568(5) 166.(6)
O6 H5O O9 . 0.83(2) 1.82(2) 2.635(5) 171.(6)
O7 H6O O5 1_655 0.84(2) 1.89(2) 2.714(5) 171.(6)

loop_
_geom_torsion_atom_site_label_1
_geom_torsion_atom_site_label_2
_geom_torsion_atom_site_label_3
_geom_torsion_atom_site_label_4
_geom_torsion_site_symmetry_1
_geom_torsion
N1 C1 C2 C3 . -2.9(10)
C1 C2 C3 C4 . 1.6(11)
C2 C3 C4 C5 . 0.3(11)
C3 C4 C5 N1 . -1.1(9)
C3 C4 C5 C6 . 177.7(6)
N1 C5 C6 N2 . 2.0(7)
C4 C5 C6 N2 . -176.9(5)
N1 C5 C6 C7 . -177.8(5)
C4 C5 C6 C7 . 3.3(9)
N2 C6 C7 C8 . -1.0(9)
C5 C6 C7 C8 . 178.8(6)
C6 C7 C8 C9 . 0.1(10)
C7 C8 C9 C10 . 1.4(10)
C8 C9 C10 N2 . -2.2(10)
P2 C11 C12 C13 . -177.5(5)
C11 C12 C13 C14 . -177.5(6)
C12 C13 C14 C15 . 177.6(6)
C13 C14 C15 C16 . 179.7(6)
C14 C15 C16 C17 . 177.2(6)
C15 C16 C17 C18 . 179.5(5)
C16 C17 C18 P3 . 167.1(5)
P1 C19 C20 C21 . 170.7(5)
C19 C20 C21 C22 . -179.6(6)
C20 C21 C22 C23 . 179.5(6)
C21 C22 C23 C24 . 178.5(6)
C22 C23 C24 C25 . 178.1(7)
C23 C24 C25 C26 . 179.6(6)
C24 C25 C26 P4 . 173.8(5)
C2 C1 N1 C5 . 2.1(8)
C2 C1 N1 Cu1 . -176.3(5)
C4 C5 N1 C1 . -0.1(8)
C6 C5 N1 C1 . -179.0(5)
C4 C5 N1 Cu1 . 178.5(4)
C6 C5 N1 Cu1 . -0.5(6)
C7 C6 N2 C10 . 0.2(8)
C5 C6 N2 C10 . -179.5(5)
C7 C6 N2 Cu1 . 177.2(4)
C5 C6 N2 Cu1 . -2.6(6)
C9 C10 N2 C6 . 1.4(9)
C9 C10 N2 Cu1 . -175.3(5)
Cu1 O8 P1 O9 . -24.3(5)
Cu1 O8 P1 O7 . 98.0(4)
Cu1 O8 P1 C19 . -147.5(4)
C20 C19 P1 O8 . 71.7(5)
C20 C19 P1 O9 . -54.4(5)
C20 C19 P1 O7 . -172.5(4)
Cu1 O4 P2 O5 . 171.3(7)
Cu1 O4 P2 O6 . -67.6(8)
Cu1 O4 P2 C11 . 49.4(8)
C12 C11 P2 O4 . -168.1(4)
C12 C11 P2 O5 . 66.8(5)
C12 C11 P2 O6 . -48.8(5)
C17 C18 P3 O11 . -57.9(5)
C17 C18 P3 O10 . 61.1(5)
C17 C18 P3 O12 . 177.1(4)
Cu1 O3 P4 O2 2_667 -18.7(3)
Cu1 O3 P4 O1 2_667 -137.8(3)
Cu1 O3 P4 C26 2_667 102.8(3)
C25 C26 P4 O3 . 64.9(5)
C25 C26 P4 O2 . -169.9(4)
C25 C26 P4 O1 . -54.7(5)
